data_4127551
loop_
_publ_author_name
'Handford, Rex C.'
'Smith, Patrick W.'
'Tilley, T. Don'

_publ_section_title
;
 Activations of all Bonds to Silicon (Si-H, Si-C) in a Silane with
 Extrusion of [CoSiCo] Silicide Cores.
;
_journal_issue 22
_journal_name_full 'Journal of the American Chemical Society'
_journal_page_first 8769
_journal_page_last 8772
_journal_paper_doi 10.1021/jacs.9b04265
_journal_volume 141
_journal_year 2019
_chemical_formula_moiety 'C40 H71 B Co N2 P3 Si, C4 H8 O'
_chemical_formula_sum 'C44 H79 B Co N2 O P3 Si'
_chemical_formula_weight 842.83
_space_group_crystal_system orthorhombic
_space_group_IT_number 29
_space_group_name_Hall 'P 2c -2ac'
_space_group_name_H-M_alt 'P c a 21'
_symmetry_space_group_name_Hall 'P 2c -2ac'
_symmetry_space_group_name_H-M 'P c a 21'
_atom_sites_solution_hydrogens mixed
_audit_creation_date 2018-11-26
_audit_creation_method
;
Olex2 1.2
(compiled May 18 2018 14:05:52 for OlexSys, GUI svn.r5506)
;
_cell_angle_alpha 90
_cell_angle_beta 90
_cell_angle_gamma 90
_cell_formula_units_Z 4
_cell_length_a 21.4030(10)
_cell_length_b 10.1831(5)
_cell_length_c 21.2625(10)
_cell_measurement_reflns_used 9503
_cell_measurement_temperature 100(2)
_cell_measurement_theta_max 27.94
_cell_measurement_theta_min 2.47
_cell_volume 4634.1(4)
_computing_cell_refinement 'SAINT V8.38A (?, 2016)'
_computing_data_collection 'Bruker APEX3 Bruker-AXS, Madison WI'
_computing_data_reduction 'SAINT V8.38A (?, 2016)'
_computing_molecular_graphics 'Olex2 (Dolomanov et al., 2009)'
_computing_publication_material 'Olex2 (Dolomanov et al., 2009)'
_computing_structure_refinement 'ShelXL (Sheldrick, 2015)'
_computing_structure_solution 'ShelXT (Sheldrick, 2015)'
_diffrn_ambient_temperature 100.15
_diffrn_detector_area_resol_mean 10.42
_diffrn_measured_fraction_theta_full 1.000
_diffrn_measured_fraction_theta_max 0.999
_diffrn_measurement_device_type 'Bruker D8 with PHOTON 100 detector'
_diffrn_measurement_method '\f and \w shutterless scans'
_diffrn_radiation_monochromator 'silicon 111'
_diffrn_radiation_type synchrotron
_diffrn_radiation_wavelength 0.7288
_diffrn_reflns_av_R_equivalents 0.0716
_diffrn_reflns_av_unetI/netI 0.0505
_diffrn_reflns_Laue_measured_fraction_full 1.000
_diffrn_reflns_Laue_measured_fraction_max 0.999
_diffrn_reflns_limit_h_max 27
_diffrn_reflns_limit_h_min -27
_diffrn_reflns_limit_k_max 13
_diffrn_reflns_limit_k_min -13
_diffrn_reflns_limit_l_max 27
_diffrn_reflns_limit_l_min -27
_diffrn_reflns_number 67769
_diffrn_reflns_point_group_measured_fraction_full 1.000
_diffrn_reflns_point_group_measured_fraction_max 0.998
_diffrn_reflns_theta_full 25.930
_diffrn_reflns_theta_max 27.950
_diffrn_reflns_theta_min 1.951
_diffrn_source 'Advanced Light Source, station 11.3.1'
_diffrn_standards_number 0
_exptl_absorpt_coefficient_mu 0.567
_exptl_absorpt_correction_T_max 0.7456
_exptl_absorpt_correction_T_min 0.6373
_exptl_absorpt_correction_type multi-scan
_exptl_absorpt_process_details
;
SADABS-2016/2 (Bruker,2016) was used for absorption correction.
wR2(int) was 0.1780 before and 0.0744 after correction.
The Ratio of minimum to maximum transmission is 0.8547.
The \l/2 correction factor is Not present.
;
_exptl_crystal_colour 'clear orangish orange'
_exptl_crystal_colour_lustre clear
_exptl_crystal_colour_modifier orangish
_exptl_crystal_colour_primary orange
_exptl_crystal_density_diffrn 1.208
_exptl_crystal_description block
_exptl_crystal_F_000 1824
_exptl_crystal_size_max 0.5
_exptl_crystal_size_mid 0.4
_exptl_crystal_size_min 0.4
_refine_diff_density_max 0.514
_refine_diff_density_min -0.462
_refine_diff_density_rms 0.123
_refine_ls_abs_structure_details
;
 Flack x determined using 4489 quotients [(I+)-(I-)]/[(I+)+(I-)]
 (Parsons, Flack and Wagner, Acta Cryst. B69 (2013) 249-259).
;
_refine_ls_abs_structure_Flack 0.020(5)
_refine_ls_extinction_method none
_refine_ls_goodness_of_fit_ref 1.119
_refine_ls_hydrogen_treatment mixed
_refine_ls_matrix_type full
_refine_ls_number_parameters 504
_refine_ls_number_reflns 10289
_refine_ls_number_restraints 1
_refine_ls_restrained_S_all 1.119
_refine_ls_R_factor_all 0.0327
_refine_ls_R_factor_gt 0.0289
_refine_ls_shift/su_max 0.001
_refine_ls_shift/su_mean 0.000
_refine_ls_structure_factor_coef Fsqd
_refine_ls_weighting_details 'w=1/[\s^2^(Fo^2^)+(0.0450P)^2^] where P=(Fo^2^+2Fc^2^)/3'
_refine_ls_weighting_scheme calc
_refine_ls_wR_factor_gt 0.0709
_refine_ls_wR_factor_ref 0.0797
_reflns_Friedel_coverage 0.944
_reflns_Friedel_fraction_full 0.999
_reflns_Friedel_fraction_max 0.997
_reflns_number_gt 9835
_reflns_number_total 10289
_reflns_threshold_expression 'I > 2\s(I)'
_cod_data_source_file ja9b04265_si_002.cif
_cod_data_source_block rh_3_186b
_cod_database_code 4127551
_shelx_shelxl_version_number 2018/3
_shelx_space_group_comment
;
The symmetry employed for this shelxl refinement is uniquely defined
by the following loop, which should always be used as a source of
symmetry information in preference to the above space-group names.
They are only intended as comments.
;
_olex2_refinement_description
;
1. Fixed Uiso
 At 1.2 times of:
  All C(H) groups, All C(H,H) groups
 At 1.5 times of:
  All C(H,H,H) groups
2.a Ternary CH refined with riding coordinates:
 C19(H19), C22(H22), C25(H25), C10(H10), C16(H16), C13(H13)
2.b Secondary CH2 refined with riding coordinates:
 C2(H2A,H2B), C1(H1A,H1B), C3(H3A,H3B), C42(H42B,H42A), C44(H44A,H44B),
 C41(H41B,H41A), C43(H43A,H43B)
2.c Aromatic/amide H refined with riding coordinates:
 C5(H5), C6(H6), C34(H34), C9(H9), C38(H38), C37(H37), C29(H29), C33(H33),
 C30(H30), C35(H35), C7(H7), C31(H31), C32(H32), C8(H8)
2.d Idealised Me refined as rotating group:
 C27(H27A,H27B,H27C), C23(H23A,H23B,H23C), C26(H26A,H26B,H26C), C21(H21A,H21B,
 H21C), C20(H20A,H20B,H20C), C39(H39A,H39B,H39C), C11(H11A,H11B,H11C), C15(H15A,
 H15B,H15C), C40(H40A,H40B,H40C), C12(H12A,H12B,H12C), C24(H24A,H24B,H24C),
 C17(H17A,H17B,H17C), C14(H14A,H14B,H14C), C18(H18A,H18B,H18C)
;
_olex2_diffrn_ambient_temperature_device 'Oxford Cryosystems'
_olex2_exptl_crystal_mounting_method 'Crystal suspended in Paratone N oil and mounted on a Cryoloop.'
_olex2_submission_original_sample_id RH-3-186-B
_olex2_submission_special_instructions 'No special instructions were received'

loop_
_space_group_symop_operation_xyz
'x, y, z'
'-x, -y, z+1/2'
'x+1/2, -y, z'
'-x+1/2, y, z+1/2'

loop_
_atom_site_label
_atom_site_type_symbol
_atom_site_fract_x
_atom_site_fract_y
_atom_site_fract_z
_atom_site_U_iso_or_equiv
_atom_site_adp_type
_atom_site_occupancy
_atom_site_site_symmetry_order
_atom_site_calc_flag
_atom_site_refinement_flags_posn
Co1 Co 0.28804(2) 0.29292(3) 0.55243(2) 0.01293(9) Uani 1 1 d .
P3 P 0.38944(3) 0.26929(6) 0.52921(3) 0.01398(14) Uani 1 1 d .
P2 P 0.30689(3) 0.31987(6) 0.65428(3) 0.01418(14) Uani 1 1 d .
P1 P 0.27266(3) 0.07849(6) 0.56121(3) 0.01551(14) Uani 1 1 d .
Si1 Si 0.20107(3) 0.38607(7) 0.52807(4) 0.01587(15) Uani 1 1 d .
N1 N 0.20753(10) 0.5218(2) 0.46608(11) 0.0178(5) Uani 1 1 d .
N2 N 0.20156(14) 0.7989(2) 0.32118(13) 0.0256(6) Uani 1 1 d .
C4 C 0.43441(13) -0.0127(3) 0.67447(12) 0.0184(5) Uani 1 1 d .
C5 C 0.47387(14) 0.0291(3) 0.72298(14) 0.0235(6) Uani 1 1 d .
H5 H 0.471970 0.118338 0.735853 0.028 Uiso 1 1 calc R
C6 C 0.51604(15) -0.0547(3) 0.75340(15) 0.0299(7) Uani 1 1 d .
H6 H 0.542146 -0.022204 0.785999 0.036 Uiso 1 1 calc R
C34 C 0.25806(13) 0.5468(2) 0.43006(13) 0.0180(5) Uani 1 1 d .
H34 H 0.295345 0.499393 0.438529 0.022 Uiso 1 1 calc R
C19 C 0.32985(14) 0.4902(3) 0.67813(13) 0.0215(6) Uani 1 1 d .
H19 H 0.370459 0.506331 0.656197 0.026 Uiso 1 1 calc R
C9 C 0.44077(14) -0.1453(3) 0.65758(13) 0.0244(6) Uani 1 1 d .
H9 H 0.415599 -0.178738 0.624439 0.029 Uiso 1 1 calc R
C38 C 0.15512(13) 0.5923(3) 0.45304(14) 0.0222(6) Uani 1 1 d .
H38 H 0.118914 0.576687 0.477786 0.027 Uiso 1 1 calc R
C2 C 0.37404(13) 0.2207(3) 0.67991(12) 0.0158(5) Uani 1 1 d .
H2A H 0.412043 0.276050 0.678339 0.019 Uiso 1 1 calc R
H2B H 0.367486 0.194490 0.724257 0.019 Uiso 1 1 calc R
C28 C 0.13441(14) 0.2981(2) 0.48579(14) 0.0195(6) Uani 1 1 d .
C1 C 0.31813(13) 0.0101(3) 0.62605(13) 0.0169(5) Uani 1 1 d .
H1A H 0.293108 0.015481 0.665118 0.020 Uiso 1 1 calc R
H1B H 0.326338 -0.083901 0.617450 0.020 Uiso 1 1 calc R
C37 C 0.15162(15) 0.6840(3) 0.40645(14) 0.0238(6) Uani 1 1 d .
H37 H 0.113772 0.730773 0.399860 0.029 Uiso 1 1 calc R
C22 C 0.44128(12) 0.4073(2) 0.55586(13) 0.0187(5) Uani 1 1 d .
H22 H 0.437761 0.410416 0.602736 0.022 Uiso 1 1 calc R
C29 C 0.14023(14) 0.2667(3) 0.42177(14) 0.0236(6) Uani 1 1 d .
H29 H 0.177278 0.290882 0.400057 0.028 Uiso 1 1 calc R
C25 C 0.41733(14) 0.2617(3) 0.44416(13) 0.0217(6) Uani 1 1 d .
H25 H 0.438010 0.348195 0.436231 0.026 Uiso 1 1 calc R
C10 C 0.30374(15) -0.0073(3) 0.48934(13) 0.0212(6) Uani 1 1 d .
H10 H 0.339282 0.048828 0.474837 0.025 Uiso 1 1 calc R
C33 C 0.07973(14) 0.2600(3) 0.51583(15) 0.0246(6) Uani 1 1 d .
H33 H 0.074010 0.280860 0.559001 0.030 Uiso 1 1 calc R
C30 C 0.09322(18) 0.2013(3) 0.38928(16) 0.0315(7) Uani 1 1 d .
H30 H 0.098004 0.182757 0.345758 0.038 Uiso 1 1 calc R
C27 C 0.36684(16) 0.2502(3) 0.39383(14) 0.0262(6) Uani 1 1 d .
H27A H 0.350859 0.160018 0.392910 0.039 Uiso 1 1 calc GR
H27B H 0.384611 0.272344 0.352703 0.039 Uiso 1 1 calc GR
H27C H 0.332604 0.310791 0.403548 0.039 Uiso 1 1 calc GR
C16 C 0.24371(14) 0.2694(3) 0.71000(13) 0.0201(6) Uani 1 1 d .
H16 H 0.226151 0.187119 0.691346 0.024 Uiso 1 1 calc R
C23 C 0.51094(13) 0.3907(3) 0.54119(15) 0.0292(7) Uani 1 1 d .
H23A H 0.525065 0.304570 0.555994 0.044 Uiso 1 1 calc GR
H23B H 0.534788 0.459798 0.562501 0.044 Uiso 1 1 calc GR
H23C H 0.517522 0.397236 0.495680 0.044 Uiso 1 1 calc GR
C36 C 0.20370(14) 0.7098(3) 0.36812(14) 0.0213(6) Uani 1 1 d .
C26 C 0.46785(16) 0.1592(3) 0.43283(14) 0.0325(7) Uani 1 1 d .
H26A H 0.502379 0.173322 0.462332 0.049 Uiso 1 1 calc GR
H26B H 0.483335 0.166916 0.389614 0.049 Uiso 1 1 calc GR
H26C H 0.450363 0.071235 0.439247 0.049 Uiso 1 1 calc GR
C3 C 0.42267(12) 0.1269(2) 0.57086(11) 0.0162(5) Uani 1 1 d .
H3A H 0.421659 0.050193 0.542303 0.019 Uiso 1 1 calc R
H3B H 0.467014 0.145755 0.580554 0.019 Uiso 1 1 calc R
O00V O 0.39145(19) 0.6842(4) 0.29610(17) 0.0817(13) Uani 1 1 d .
C35 C 0.25882(14) 0.6368(3) 0.38181(13) 0.0204(6) Uani 1 1 d .
H35 H 0.295746 0.650088 0.357856 0.025 Uiso 1 1 calc R
C7 C 0.51940(16) -0.1848(3) 0.73571(15) 0.0307(7) Uani 1 1 d .
H7 H 0.547084 -0.242978 0.756774 0.037 Uiso 1 1 calc R
C21 C 0.34476(16) 0.5059(3) 0.74763(14) 0.0295(7) Uani 1 1 d .
H21A H 0.305824 0.506430 0.771872 0.044 Uiso 1 1 calc GR
H21B H 0.367088 0.588717 0.754301 0.044 Uiso 1 1 calc GR
H21C H 0.370997 0.432499 0.761509 0.044 Uiso 1 1 calc GR
C20 C 0.28698(15) 0.5999(3) 0.65519(16) 0.0289(7) Uani 1 1 d .
H20A H 0.276919 0.585819 0.610739 0.043 Uiso 1 1 calc GR
H20B H 0.308099 0.684675 0.660118 0.043 Uiso 1 1 calc GR
H20C H 0.248382 0.599690 0.679990 0.043 Uiso 1 1 calc GR
C39 C 0.14481(17) 0.8746(3) 0.31020(15) 0.0321(7) Uani 1 1 d .
H39A H 0.109865 0.814573 0.302359 0.048 Uiso 1 1 calc GR
H39B H 0.150728 0.931651 0.273568 0.048 Uiso 1 1 calc GR
H39C H 0.135668 0.928419 0.347275 0.048 Uiso 1 1 calc GR
C11 C 0.33179(15) -0.1443(3) 0.49673(14) 0.0279(7) Uani 1 1 d .
H11A H 0.367135 -0.140569 0.525973 0.042 Uiso 1 1 calc GR
H11B H 0.346265 -0.175950 0.455713 0.042 Uiso 1 1 calc GR
H11C H 0.299969 -0.204299 0.513235 0.042 Uiso 1 1 calc GR
C31 C 0.03994(17) 0.1636(3) 0.42021(18) 0.0364(8) Uani 1 1 d .
H31 H 0.007860 0.118358 0.398210 0.044 Uiso 1 1 calc R
C15 C 0.15260(14) 0.0653(3) 0.62066(15) 0.0279(7) Uani 1 1 d .
H15A H 0.168681 0.032474 0.660847 0.042 Uiso 1 1 calc GR
H15B H 0.108968 0.038047 0.615627 0.042 Uiso 1 1 calc GR
H15C H 0.155106 0.161377 0.620018 0.042 Uiso 1 1 calc GR
C32 C 0.03295(16) 0.1917(3) 0.48373(19) 0.0347(8) Uani 1 1 d .
H32 H -0.003644 0.164370 0.505369 0.042 Uiso 1 1 calc R
C40 C 0.25561(19) 0.8280(3) 0.28212(15) 0.0354(8) Uani 1 1 d .
H40A H 0.289298 0.863054 0.308445 0.053 Uiso 1 1 calc GR
H40B H 0.244107 0.893194 0.250245 0.053 Uiso 1 1 calc GR
H40C H 0.269835 0.747472 0.261361 0.053 Uiso 1 1 calc GR
C12 C 0.25644(16) -0.0023(3) 0.43558(14) 0.0276(6) Uani 1 1 d .
H12A H 0.222459 -0.064328 0.444027 0.041 Uiso 1 1 calc GR
H12B H 0.277147 -0.026052 0.396085 0.041 Uiso 1 1 calc GR
H12C H 0.239371 0.086735 0.432156 0.041 Uiso 1 1 calc GR
C24 C 0.41935(14) 0.5408(3) 0.53206(14) 0.0260(6) Uani 1 1 d .
H24A H 0.423437 0.544079 0.486180 0.039 Uiso 1 1 calc GR
H24B H 0.445005 0.610086 0.550943 0.039 Uiso 1 1 calc GR
H24C H 0.375513 0.554057 0.543755 0.039 Uiso 1 1 calc GR
C8 C 0.48239(16) -0.2299(3) 0.68735(15) 0.0300(7) Uani 1 1 d .
H8 H 0.485285 -0.318915 0.674285 0.036 Uiso 1 1 calc R
C17 C 0.18872(15) 0.3650(3) 0.71112(14) 0.0273(6) Uani 1 1 d .
H17A H 0.198648 0.439132 0.738776 0.041 Uiso 1 1 calc GR
H17B H 0.151433 0.319846 0.726842 0.041 Uiso 1 1 calc GR
H17C H 0.180818 0.397454 0.668460 0.041 Uiso 1 1 calc GR
C13 C 0.19153(13) 0.0093(3) 0.56699(14) 0.0223(6) Uani 1 1 d .
H13 H 0.169642 0.034297 0.527199 0.027 Uiso 1 1 calc R
B1 B 0.38632(14) 0.0869(3) 0.63747(14) 0.0162(6) Uani 1 1 d .
C14 C 0.18849(15) -0.1416(3) 0.57109(16) 0.0315(7) Uani 1 1 d .
H14A H 0.206116 -0.179877 0.532703 0.047 Uiso 1 1 calc GR
H14B H 0.144877 -0.169352 0.575593 0.047 Uiso 1 1 calc GR
H14C H 0.212550 -0.171573 0.607584 0.047 Uiso 1 1 calc GR
C18 C 0.26087(16) 0.2314(3) 0.77776(15) 0.0304(7) Uani 1 1 d .
H18A H 0.293972 0.164895 0.777092 0.046 Uiso 1 1 calc GR
H18B H 0.223968 0.195724 0.799029 0.046 Uiso 1 1 calc GR
H18C H 0.275635 0.309291 0.800370 0.046 Uiso 1 1 calc GR
C42 C 0.4842(2) 0.5727(5) 0.2848(3) 0.0641(13) Uani 1 1 d .
H42B H 0.517402 0.639068 0.291062 0.077 Uiso 1 1 calc R
H42A H 0.502092 0.484057 0.291089 0.077 Uiso 1 1 calc R
C44 C 0.4055(2) 0.6859(4) 0.2311(2) 0.0513(10) Uani 1 1 d .
H44A H 0.420408 0.773963 0.218209 0.062 Uiso 1 1 calc R
H44B H 0.368054 0.663467 0.206030 0.062 Uiso 1 1 calc R
C41 C 0.4308(2) 0.5960(5) 0.3281(2) 0.0657(13) Uani 1 1 d .
H41B H 0.408614 0.512892 0.337264 0.079 Uiso 1 1 calc R
H41A H 0.445471 0.634619 0.368225 0.079 Uiso 1 1 calc R
C43 C 0.4559(2) 0.5850(5) 0.2216(2) 0.0607(12) Uani 1 1 d .
H43A H 0.438122 0.500277 0.207477 0.073 Uiso 1 1 calc R
H43B H 0.487079 0.615255 0.190411 0.073 Uiso 1 1 calc R
H H 0.264(2) 0.290(4) 0.482(2) 0.054(13) Uiso 1 1 d .
HA H 0.2969(16) 0.445(4) 0.5480(19) 0.042(10) Uiso 1 1 d .
H1 H 0.1646(16) 0.462(3) 0.5722(16) 0.034(10) Uiso 1 1 d .

loop_
_atom_site_aniso_label
_atom_site_aniso_U_11
_atom_site_aniso_U_22
_atom_site_aniso_U_33
_atom_site_aniso_U_23
_atom_site_aniso_U_13
_atom_site_aniso_U_12
Co1 0.01419(17) 0.01101(15) 0.01358(16) 0.00136(14) 0.00008(14) 0.00047(12)
P3 0.0151(3) 0.0140(3) 0.0129(3) 0.0005(2) 0.0012(2) 0.0010(2)
P2 0.0159(3) 0.0131(3) 0.0136(3) 0.0002(2) 0.0017(3) 0.0014(3)
P1 0.0174(3) 0.0114(3) 0.0177(3) 0.0007(3) -0.0024(3) -0.0006(2)
Si1 0.0147(3) 0.0163(3) 0.0165(3) 0.0021(3) 0.0013(3) 0.0015(3)
N1 0.0179(12) 0.0152(11) 0.0204(11) 0.0018(9) -0.0004(9) 0.0024(9)
N2 0.0385(16) 0.0163(12) 0.0220(13) 0.0028(9) -0.0097(11) 0.0010(10)
C4 0.0186(14) 0.0194(13) 0.0172(12) 0.0043(10) 0.0021(10) 0.0019(10)
C5 0.0225(15) 0.0240(13) 0.0240(14) 0.0033(11) -0.0012(11) 0.0033(12)
C6 0.0215(16) 0.0435(19) 0.0246(14) 0.0049(13) -0.0069(12) 0.0039(14)
C34 0.0168(13) 0.0164(12) 0.0209(12) 0.0007(11) -0.0016(10) 0.0018(11)
C19 0.0247(15) 0.0162(13) 0.0235(13) -0.0055(11) 0.0020(11) 0.0004(11)
C9 0.0295(16) 0.0238(14) 0.0200(13) -0.0006(11) -0.0017(12) 0.0090(12)
C38 0.0180(14) 0.0188(13) 0.0297(14) 0.0009(11) 0.0006(11) 0.0031(11)
C2 0.0163(13) 0.0169(12) 0.0141(12) 0.0015(10) -0.0003(10) 0.0018(10)
C28 0.0170(14) 0.0157(13) 0.0257(14) 0.0053(10) -0.0023(11) 0.0037(10)
C1 0.0214(14) 0.0112(12) 0.0182(11) 0.0041(10) -0.0015(11) 0.0019(11)
C37 0.0234(15) 0.0182(14) 0.0298(15) 0.0003(11) -0.0060(12) 0.0064(11)
C22 0.0173(12) 0.0181(11) 0.0206(12) -0.0015(12) 0.0031(11) -0.0033(10)
C29 0.0212(15) 0.0239(14) 0.0258(14) 0.0035(12) -0.0008(12) -0.0003(12)
C25 0.0220(15) 0.0273(14) 0.0157(13) 0.0011(11) 0.0024(11) 0.0010(12)
C10 0.0273(15) 0.0182(13) 0.0182(13) -0.0045(11) -0.0028(11) 0.0012(12)
C33 0.0222(15) 0.0201(13) 0.0316(16) 0.0027(12) 0.0033(12) 0.0007(12)
C30 0.0376(19) 0.0250(16) 0.0319(17) -0.0030(12) -0.0071(14) 0.0002(14)
C27 0.0318(17) 0.0318(16) 0.0152(13) 0.0010(12) -0.0013(12) 0.0045(14)
C16 0.0206(14) 0.0214(13) 0.0182(13) 0.0015(11) 0.0053(11) 0.0011(11)
C23 0.0188(14) 0.0327(16) 0.0361(18) -0.0013(13) 0.0037(12) -0.0049(12)
C36 0.0286(16) 0.0139(12) 0.0214(14) -0.0011(11) -0.0076(12) 0.0022(11)
C26 0.0325(18) 0.0451(18) 0.0198(14) -0.0001(13) 0.0066(13) 0.0169(15)
C3 0.0166(12) 0.0163(12) 0.0159(12) 0.0004(9) -0.0007(9) 0.0035(10)
O00V 0.081(3) 0.102(3) 0.062(2) 0.028(2) 0.035(2) 0.047(2)
C35 0.0226(15) 0.0196(13) 0.0191(12) 0.0020(11) -0.0010(10) 0.0004(11)
C7 0.0288(18) 0.0366(17) 0.0267(16) 0.0116(13) 0.0001(13) 0.0155(14)
C21 0.0361(18) 0.0255(15) 0.0270(15) -0.0083(12) -0.0013(13) 0.0007(13)
C20 0.0361(18) 0.0155(14) 0.0353(17) -0.0044(12) 0.0012(14) 0.0026(12)
C39 0.0420(19) 0.0220(15) 0.0325(16) 0.0058(13) -0.0154(14) 0.0064(14)
C11 0.0358(18) 0.0185(14) 0.0294(15) -0.0077(12) -0.0058(13) 0.0057(12)
C31 0.0317(18) 0.0256(16) 0.052(2) -0.0037(15) -0.0099(16) -0.0072(14)
C15 0.0223(15) 0.0276(16) 0.0336(16) 0.0041(13) 0.0006(13) -0.0056(13)
C32 0.0199(16) 0.0272(17) 0.057(2) 0.0030(15) 0.0049(15) -0.0047(13)
C40 0.056(2) 0.0279(15) 0.0226(15) 0.0046(13) 0.0018(15) 0.0005(17)
C12 0.0370(18) 0.0220(13) 0.0237(15) -0.0049(12) -0.0071(13) 0.0011(13)
C24 0.0271(15) 0.0178(13) 0.0332(15) 0.0028(12) 0.0022(13) -0.0054(12)
C8 0.0383(19) 0.0240(14) 0.0277(15) 0.0038(13) 0.0026(14) 0.0142(14)
C17 0.0237(16) 0.0328(16) 0.0254(15) 0.0051(13) 0.0091(12) 0.0071(13)
C13 0.0201(13) 0.0161(12) 0.0306(15) 0.0039(11) -0.0050(11) -0.0036(10)
B1 0.0183(15) 0.0140(13) 0.0163(13) 0.0012(10) -0.0004(11) 0.0022(11)
C14 0.0281(16) 0.0195(14) 0.047(2) 0.0025(13) -0.0063(14) -0.0073(12)
C18 0.0299(18) 0.0387(17) 0.0225(14) 0.0100(13) 0.0059(13) 0.0050(14)
C42 0.045(2) 0.049(2) 0.098(4) -0.015(2) 0.002(3) -0.001(2)
C44 0.046(2) 0.051(2) 0.057(3) 0.003(2) 0.007(2) -0.0141(19)
C41 0.052(3) 0.071(3) 0.074(3) 0.022(3) 0.005(2) -0.006(2)
C43 0.039(2) 0.075(3) 0.068(3) -0.022(2) 0.015(2) -0.016(2)

loop_
_atom_type_symbol
_atom_type_description
_atom_type_scat_dispersion_real
_atom_type_scat_dispersion_imag
_atom_type_scat_source
C C 0.0037 0.0017 'International Tables Vol C Tables 4.2.6.8 and 6.1.1.4'
H H 0.0000 0.0000 'International Tables Vol C Tables 4.2.6.8 and 6.1.1.4'
B B 0.0015 0.0007 'International Tables Vol C Tables 4.2.6.8 and 6.1.1.4'
Co Co 0.3576 1.0111 'International Tables Vol C Tables 4.2.6.8 and 6.1.1.4'
N N 0.0070 0.0034 'International Tables Vol C Tables 4.2.6.8 and 6.1.1.4'
O O 0.0123 0.0065 'International Tables Vol C Tables 4.2.6.8 and 6.1.1.4'
P P 0.1088 0.1017 'International Tables Vol C Tables 4.2.6.8 and 6.1.1.4'
Si Si 0.0855 0.0743 'International Tables Vol C Tables 4.2.6.8 and 6.1.1.4'

loop_
_geom_angle_atom_site_label_1
_geom_angle_atom_site_label_2
_geom_angle_atom_site_label_3
_geom_angle
P2 Co1 P3 92.99(3)
P1 Co1 P3 93.25(3)
P1 Co1 P2 93.82(3)
Si1 Co1 P3 146.38(3)
Si1 Co1 P2 109.72(3)
Si1 Co1 P1 109.03(3)
C22 P3 Co1 115.20(8)
C22 P3 C25 97.56(13)
C25 P3 Co1 121.15(9)
C3 P3 Co1 110.66(9)
C3 P3 C22 102.47(12)
C3 P3 C25 107.67(12)
C19 P2 Co1 115.23(9)
C2 P2 Co1 111.30(9)
C2 P2 C19 102.90(13)
C2 P2 C16 103.09(13)
C16 P2 Co1 116.91(10)
C16 P2 C19 105.83(13)
C1 P1 Co1 111.12(9)
C1 P1 C10 104.34(12)
C1 P1 C13 107.48(13)
C10 P1 Co1 109.65(9)
C13 P1 Co1 120.84(9)
C13 P1 C10 101.88(13)
N1 Si1 Co1 114.92(7)
C28 Si1 Co1 123.54(9)
C28 Si1 N1 93.94(11)
C34 N1 Si1 125.77(19)
C34 N1 C38 116.5(2)
C38 N1 Si1 117.49(19)
C36 N2 C39 120.2(3)
C36 N2 C40 122.2(3)
C40 N2 C39 117.6(3)
C5 C4 C9 115.0(3)
C5 C4 B1 122.9(2)
C9 C4 B1 122.1(2)
C4 C5 C6 123.0(3)
C7 C6 C5 119.5(3)
N1 C34 C35 123.9(3)
C21 C19 P2 114.5(2)
C21 C19 C20 111.1(2)
C20 C19 P2 115.7(2)
C8 C9 C4 122.8(3)
N1 C38 C37 123.7(3)
B1 C2 P2 114.49(18)
C29 C28 Si1 119.8(2)
C33 C28 Si1 123.0(2)
C33 C28 C29 117.2(3)
B1 C1 P1 113.34(17)
C38 C37 C36 120.4(3)
C23 C22 P3 115.51(18)
C24 C22 P3 112.66(19)
C24 C22 C23 109.3(2)
C30 C29 C28 121.8(3)
C27 C25 P3 116.5(2)
C26 C25 P3 113.6(2)
C26 C25 C27 109.8(2)
C11 C10 P1 118.7(2)
C11 C10 C12 111.6(2)
C12 C10 P1 111.0(2)
C28 C33 C32 121.2(3)
C31 C30 C29 119.8(3)
C17 C16 P2 113.06(19)
C17 C16 C18 109.3(2)
C18 C16 P2 119.4(2)
N2 C36 C37 121.8(3)
N2 C36 C35 122.0(3)
C37 C36 C35 116.2(3)
B1 C3 P3 114.90(17)
C41 O00V C44 110.7(4)
C34 C35 C36 119.4(3)
C8 C7 C6 119.6(3)
C30 C31 C32 119.9(3)
C31 C32 C33 120.0(3)
C7 C8 C9 120.1(3)
C15 C13 P1 114.5(2)
C15 C13 C14 107.9(2)
C14 C13 P1 114.6(2)
C4 B1 C2 110.2(2)
C4 B1 C1 109.1(2)
C4 B1 C3 105.4(2)
C2 B1 C1 109.0(2)
C2 B1 C3 109.6(2)
C3 B1 C1 113.5(2)
C43 C42 C41 103.6(4)
O00V C44 C43 106.0(4)
O00V C41 C42 105.2(4)
C42 C43 C44 103.3(4)

loop_
_geom_bond_atom_site_label_1
_geom_bond_atom_site_label_2
_geom_bond_distance
Co1 P3 2.2386(7)
Co1 P2 2.2199(7)
Co1 P1 2.2161(7)
Co1 Si1 2.1524(8)
P3 C22 1.878(3)
P3 C25 1.906(3)
P3 C3 1.842(3)
P2 C19 1.873(3)
P2 C2 1.839(3)
P2 C16 1.870(3)
P1 C1 1.826(3)
P1 C10 1.881(3)
P1 C13 1.878(3)
Si1 N1 1.915(2)
Si1 C28 1.910(3)
N1 C34 1.349(4)
N1 C38 1.360(3)
N2 C36 1.349(4)
N2 C39 1.458(4)
N2 C40 1.455(5)
C4 C5 1.399(4)
C4 C9 1.404(4)
C4 B1 1.645(4)
C5 C6 1.401(4)
C6 C7 1.379(5)
C34 C35 1.375(4)
C19 C21 1.520(4)
C19 C20 1.525(4)
C9 C8 1.391(4)
C38 C37 1.364(4)
C2 B1 1.655(4)
C28 C29 1.404(4)
C28 C33 1.388(4)
C1 B1 1.674(4)
C37 C36 1.406(4)
C22 C23 1.533(4)
C22 C24 1.524(4)
C29 C30 1.391(5)
C25 C27 1.525(4)
C25 C26 1.522(4)
C10 C11 1.527(4)
C10 C12 1.528(4)
C33 C32 1.398(5)
C30 C31 1.371(5)
C16 C17 1.528(4)
C16 C18 1.536(4)
C36 C35 1.424(4)
C3 B1 1.666(4)
O00V C44 1.414(5)
O00V C41 1.407(6)
C7 C8 1.377(5)
C31 C32 1.389(5)
C15 C13 1.524(4)
C13 C14 1.540(4)
C42 C41 1.487(7)
C42 C43 1.477(7)
C44 C43 1.504(6)
